data_7022118
loop_
_publ_author_name
'El-Zoghbi, Ibrahim'
'Whitehorne, Todd J. J.'
'Schaper, Frank'

_publ_section_title
;
 Exceptionally high lactide polymerization activity of zirconium complexes
 with bridged diketiminate ligands.
;
_journal_issue 25
_journal_name_full 'Dalton transactions (Cambridge, England : 2003)'
_journal_page_first 9376
_journal_page_last 9387
_journal_paper_doi 10.1039/c2dt31761c
_journal_volume 42
_journal_year 2013
_chemical_compound_source 'Synthesized by the authors. See text'
_chemical_formula_moiety 'C36 H54 N6 Zr'
_chemical_formula_sum 'C36 H54 N6 Zr'
_chemical_formula_weight 662.07
_chemical_name_systematic
;
?
;
_space_group_IT_number 15
_symmetry_cell_setting monoclinic
_symmetry_space_group_name_Hall '-C 2yc'
_symmetry_space_group_name_H-M 'C 1 2/c 1'
_atom_sites_solution_hydrogens geom
_atom_sites_solution_primary direct
_atom_sites_solution_secondary difmap
_audit_creation_method SHELXL-97
_cell_angle_alpha 90
_cell_angle_beta 112.8420(10)
_cell_angle_gamma 90
_cell_formula_units_Z 4
_cell_length_a 18.5065(3)
_cell_length_b 11.7278(2)
_cell_length_c 17.2506(4)
_cell_measurement_reflns_used 9335
_cell_measurement_temperature 200
_cell_measurement_theta_max 72.20
_cell_measurement_theta_min 2.78
_cell_volume 3450.46(12)
_computing_cell_refinement 'Bruker SAINT'
_computing_data_collection 'Bruker APEX2'
_computing_data_reduction 'Bruker SAINT'
_computing_molecular_graphics 'Bruker SHELXTL'
_computing_publication_material 'Bruker SHELXTL'
_computing_structure_refinement 'SHELXL-97 (Sheldrick, 2008)'
_computing_structure_solution 'SHELXS-97 (Sheldrick, 2008)'
_diffrn_ambient_temperature 200
_diffrn_detector_area_resol_mean 5.5
_diffrn_measured_fraction_theta_full 0.988
_diffrn_measured_fraction_theta_max 0.988
_diffrn_measurement_device_type 'Bruker SMART 6000 / Nonius FR591'
_diffrn_measurement_method '\w scan'
_diffrn_radiation_monochromator 'Helios multi-layers optics'
_diffrn_radiation_source 'Rotating Anode'
_diffrn_radiation_type CuK\a
_diffrn_radiation_wavelength 1.54178
_diffrn_reflns_av_R_equivalents 0.0311
_diffrn_reflns_av_sigmaI/netI 0.0137
_diffrn_reflns_limit_h_max 20
_diffrn_reflns_limit_h_min -22
_diffrn_reflns_limit_k_max 14
_diffrn_reflns_limit_k_min -14
_diffrn_reflns_limit_l_max 21
_diffrn_reflns_limit_l_min -21
_diffrn_reflns_number 22047
_diffrn_reflns_theta_full 72.56
_diffrn_reflns_theta_max 72.56
_diffrn_reflns_theta_min 4.58
_exptl_absorpt_coefficient_mu 2.853
_exptl_absorpt_correction_T_max 0.701245
_exptl_absorpt_correction_T_min 0.542796
_exptl_absorpt_correction_type multi-scan
_exptl_absorpt_process_details 'Sadabs (Sheldrick, 1996)'
_exptl_crystal_colour colourless
_exptl_crystal_density_diffrn 1.274
_exptl_crystal_density_method 'not measured'
_exptl_crystal_description block
_exptl_crystal_F_000 1408
_exptl_crystal_size_max 0.18
_exptl_crystal_size_mid 0.14
_exptl_crystal_size_min 0.14
_refine_diff_density_max 0.356
_refine_diff_density_min -0.415
_refine_diff_density_rms 0.079
_refine_ls_extinction_coef 0.00245(9)
_refine_ls_extinction_expression Fc^*^=kFc[1+0.001xFc^2^\l^3^/sin(2\q)]^-1/4^
_refine_ls_extinction_method SHELXL
_refine_ls_goodness_of_fit_ref 1.098
_refine_ls_hydrogen_treatment constr
_refine_ls_matrix_type full
_refine_ls_number_parameters 202
_refine_ls_number_reflns 3393
_refine_ls_number_restraints 0
_refine_ls_restrained_S_all 1.098
_refine_ls_R_factor_all 0.0275
_refine_ls_R_factor_gt 0.0273
_refine_ls_shift/su_max 0.000
_refine_ls_shift/su_mean 0.000
_refine_ls_structure_factor_coef Fsqd
_refine_ls_weighting_details 'calc w=1/[\s^2^(Fo^2^)+(0.0491P)^2^+1.9476P] where P=(Fo^2^+2Fc^2^)/3'
_refine_ls_weighting_scheme calc
_refine_ls_wR_factor_gt 0.0726
_refine_ls_wR_factor_ref 0.0728
_reflns_number_gt 3338
_reflns_number_total 3393
_reflns_threshold_expression >2sigma(I)
_cod_data_source_file c2dt31761c.txt
_cod_data_source_block todd16
_cod_original_cell_volume 3450.46(11)
_cod_original_sg_symbol_H-M 'C 2/c'
_cod_database_code 7022118

loop_
_symmetry_equiv_pos_as_xyz
'x, y, z'
'-x, y, -z+1/2'
'x+1/2, y+1/2, z'
'-x+1/2, y+1/2, -z+1/2'
'-x, -y, -z'
'x, -y, z-1/2'
'-x+1/2, -y+1/2, -z'
'x+1/2, -y+1/2, z-1/2'

loop_
_atom_site_label
_atom_site_type_symbol
_atom_site_fract_x
_atom_site_fract_y
_atom_site_fract_z
_atom_site_U_iso_or_equiv
_atom_site_adp_type
_atom_site_occupancy
_atom_site_symmetry_multiplicity
_atom_site_calc_flag
_atom_site_refinement_flags
Zr1 Zr 0.5000 0.385688(13) 0.2500 0.02301(10) Uani 1 2 d S
N1 N 0.46516(8) 0.23023(12) 0.30399(9) 0.0307(3) Uani 1 1 d .
N2 N 0.37055(7) 0.42176(11) 0.24029(8) 0.0264(3) Uani 1 1 d .
N5 N 0.54053(8) 0.46723(12) 0.36537(8) 0.0314(3) Uani 1 1 d .
C1 C 0.49543(11) 0.11893(12) 0.29231(13) 0.0346(4) Uani 1 1 d .
H1 H 0.5474 0.1085 0.3371 0.041 Uiso 1 1 calc R
C3 C 0.44485(12) 0.01488(17) 0.29221(16) 0.0515(5) Uani 1 1 d .
H3A H 0.3951 0.0191 0.2445 0.062 Uiso 1 1 calc R
H3B H 0.4345 0.0144 0.3432 0.062 Uiso 1 1 calc R
C4 C 0.48817(16) -0.09510(17) 0.28709(17) 0.0644(8) Uani 1 1 d .
H4A H 0.5346 -0.1033 0.3384 0.077 Uiso 1 1 calc R
H4B H 0.4544 -0.1601 0.2829 0.077 Uiso 1 1 calc R
C11 C 0.44515(10) 0.24645(15) 0.37058(11) 0.0363(4) Uani 1 1 d .
C12 C 0.39632(10) 0.33475(16) 0.37383(11) 0.0370(4) Uani 1 1 d .
H12 H 0.3935 0.3496 0.4256 0.044 Uiso 1 1 calc R
C13 C 0.35093(10) 0.40331(15) 0.30584(11) 0.0309(3) Uani 1 1 d .
C14 C 0.27601(11) 0.45193(17) 0.30810(13) 0.0412(4) Uani 1 1 d .
H14A H 0.2694 0.5290 0.2878 0.062 Uiso 1 1 calc R
H14B H 0.2789 0.4509 0.3649 0.062 Uiso 1 1 calc R
H14C H 0.2323 0.4067 0.2731 0.062 Uiso 1 1 calc R
C15 C 0.47460(12) 0.1697(2) 0.44766(14) 0.0507(5) Uani 1 1 d .
H15A H 0.5197 0.1281 0.4489 0.076 Uiso 1 1 calc R
H15B H 0.4340 0.1171 0.4452 0.076 Uiso 1 1 calc R
H15C H 0.4886 0.2154 0.4975 0.076 Uiso 1 1 calc R
C30 C 0.30741(9) 0.45736(14) 0.16404(10) 0.0292(3) Uani 1 1 d .
C31 C 0.25773(11) 0.37235(15) 0.11394(13) 0.0370(4) Uani 1 1 d .
C32 C 0.19916(12) 0.4032(2) 0.03682(14) 0.0488(5) Uani 1 1 d .
H32 H 0.1662 0.3474 0.0029 0.059 Uiso 1 1 calc R
C33 C 0.18966(12) 0.5151(2) 0.01057(14) 0.0557(6) Uani 1 1 d .
H33 H 0.1516 0.5342 -0.0416 0.067 Uiso 1 1 calc R
C34 C 0.23657(14) 0.59863(19) 0.06159(15) 0.0497(5) Uani 1 1 d .
H34 H 0.2287 0.6743 0.0442 0.060 Uiso 1 1 calc R
C35 C 0.29595(10) 0.57155(16) 0.13922(11) 0.0363(4) Uani 1 1 d .
C36 C 0.26734(13) 0.24933(17) 0.14096(14) 0.0490(5) Uani 1 1 d .
H36A H 0.3204 0.2257 0.1534 0.074 Uiso 1 1 calc R
H36B H 0.2321 0.2030 0.0964 0.074 Uiso 1 1 calc R
H36C H 0.2557 0.2408 0.1902 0.074 Uiso 1 1 calc R
C37 C 0.34523(13) 0.66480(16) 0.19412(14) 0.0476(5) Uani 1 1 d .
H37A H 0.3260 0.7375 0.1689 0.071 Uiso 1 1 calc R
H37B H 0.3987 0.6555 0.2001 0.071 Uiso 1 1 calc R
H37C H 0.3425 0.6610 0.2485 0.071 Uiso 1 1 calc R
C50 C 0.51765(13) 0.57804(19) 0.38416(14) 0.0499(5) Uani 1 1 d .
H50A H 0.4881 0.6171 0.3326 0.075 Uiso 1 1 calc R
H50B H 0.5636 0.6215 0.4158 0.075 Uiso 1 1 calc R
H50C H 0.4860 0.5693 0.4166 0.075 Uiso 1 1 calc R
C51 C 0.59225(12) 0.4111(2) 0.44171(12) 0.0452(4) Uani 1 1 d .
H51A H 0.6077 0.3383 0.4279 0.068 Uiso 1 1 calc R
H51B H 0.5653 0.4007 0.4789 0.068 Uiso 1 1 calc R
H51C H 0.6380 0.4573 0.4689 0.068 Uiso 1 1 calc R

loop_
_atom_site_aniso_label
_atom_site_aniso_U_11
_atom_site_aniso_U_22
_atom_site_aniso_U_33
_atom_site_aniso_U_23
_atom_site_aniso_U_13
_atom_site_aniso_U_12
Zr1 0.02175(12) 0.02208(13) 0.02611(13) 0.000 0.01029(8) 0.000
N1 0.0277(6) 0.0251(7) 0.0409(7) 0.0071(5) 0.0152(6) 0.0008(5)
N2 0.0225(6) 0.0258(6) 0.0317(7) -0.0005(5) 0.0114(5) 0.0009(5)
N5 0.0284(7) 0.0388(8) 0.0281(6) -0.0047(5) 0.0120(5) -0.0023(5)
C1 0.0261(8) 0.0240(8) 0.0469(11) 0.0052(6) 0.0068(8) -0.0008(5)
C3 0.0424(10) 0.0328(10) 0.0663(13) 0.0126(9) 0.0070(9) -0.0110(8)
C4 0.0598(14) 0.0255(9) 0.0742(16) 0.0108(9) -0.0108(12) -0.0077(9)
C11 0.0301(8) 0.0395(9) 0.0407(9) 0.0112(7) 0.0151(7) -0.0030(7)
C12 0.0358(9) 0.0454(10) 0.0357(8) 0.0053(7) 0.0204(7) -0.0006(7)
C13 0.0273(8) 0.0322(8) 0.0366(9) -0.0038(6) 0.0160(7) -0.0019(6)
C14 0.0377(9) 0.0434(10) 0.0518(10) -0.0015(8) 0.0274(8) 0.0044(8)
C15 0.0444(11) 0.0584(13) 0.0524(11) 0.0232(10) 0.0221(9) 0.0055(9)
C30 0.0229(7) 0.0320(8) 0.0330(8) -0.0016(6) 0.0112(6) 0.0033(6)
C31 0.0280(9) 0.0407(10) 0.0418(10) -0.0063(7) 0.0129(8) -0.0024(7)
C32 0.0289(9) 0.0616(13) 0.0465(11) -0.0114(9) 0.0043(9) -0.0032(8)
C33 0.0352(10) 0.0742(15) 0.0443(11) 0.0025(10) 0.0008(8) 0.0121(10)
C34 0.0438(11) 0.0481(11) 0.0522(12) 0.0120(9) 0.0132(10) 0.0178(9)
C35 0.0336(8) 0.0334(9) 0.0410(9) 0.0005(7) 0.0136(7) 0.0065(7)
C36 0.0503(11) 0.0375(10) 0.0585(12) -0.0112(9) 0.0202(10) -0.0140(8)
C37 0.0564(12) 0.0280(9) 0.0561(11) -0.0014(8) 0.0193(10) 0.0011(8)
C50 0.0481(11) 0.0499(12) 0.0518(11) -0.0190(10) 0.0193(9) -0.0022(9)
C51 0.0332(9) 0.0674(12) 0.0322(9) 0.0074(9) 0.0097(8) -0.0029(9)

loop_
_atom_type_symbol
_atom_type_description
_atom_type_scat_dispersion_real
_atom_type_scat_dispersion_imag
_atom_type_scat_source
C C 0.0181 0.0091 'International Tables Vol C Tables 4.2.6.8 and 6.1.1.4'
H H 0.0000 0.0000 'International Tables Vol C Tables 4.2.6.8 and 6.1.1.4'
N N 0.0311 0.0180 'International Tables Vol C Tables 4.2.6.8 and 6.1.1.4'
Zr Zr -0.1862 2.2449 'International Tables Vol C Tables 4.2.6.8 and 6.1.1.4'

loop_
_geom_angle_atom_site_label_1
_geom_angle_atom_site_label_2
_geom_angle_atom_site_label_3
_geom_angle
_geom_angle_site_symmetry_1
_geom_angle_site_symmetry_3
N5 Zr1 N5 124.93(8) 2_655 .
N5 Zr1 N1 91.80(5) 2_655 2_655
N5 Zr1 N1 135.80(5) . 2_655
N5 Zr1 N1 135.80(5) 2_655 .
N5 Zr1 N1 91.80(5) . .
N1 Zr1 N1 71.92(7) 2_655 .
N5 Zr1 N2 82.57(5) 2_655 .
N5 Zr1 N2 87.97(5) . .
N1 Zr1 N2 123.93(5) 2_655 .
N1 Zr1 N2 74.36(5) . .
N5 Zr1 N2 87.97(5) 2_655 2_655
N5 Zr1 N2 82.57(5) . 2_655
N1 Zr1 N2 74.36(5) 2_655 2_655
N1 Zr1 N2 123.93(5) . 2_655
N2 Zr1 N2 159.47(7) . 2_655
C11 N1 C1 119.23(14) . .
C11 N1 Zr1 117.06(11) . .
C1 N1 Zr1 118.57(11) . .
C13 N2 C30 115.47(13) . .
C13 N2 Zr1 120.74(11) . .
C30 N2 Zr1 123.68(10) . .
C50 N5 C51 110.64(16) . .
C50 N5 Zr1 127.19(12) . .
C51 N5 Zr1 121.92(13) . .
N1 C1 C1 108.68(11) . 2_655
N1 C1 C3 116.25(17) . .
C1 C1 C3 106.92(15) 2_655 .
N1 C1 H1 108.3 . .
C1 C1 H1 108.3 2_655 .
C3 C1 H1 108.3 . .
C1 C3 C4 109.55(18) . .
C1 C3 H3A 109.8 . .
C4 C3 H3A 109.8 . .
C1 C3 H3B 109.8 . .
C4 C3 H3B 109.8 . .
H3A C3 H3B 108.2 . .
C4 C4 C3 112.26(16) 2_655 .
C4 C4 H4A 109.2 2_655 .
C3 C4 H4A 109.2 . .
C4 C4 H4B 109.2 2_655 .
C3 C4 H4B 109.2 . .
H4A C4 H4B 107.9 . .
N1 C11 C12 122.46(15) . .
N1 C11 C15 122.47(17) . .
C12 C11 C15 115.07(17) . .
C11 C12 C13 125.57(16) . .
C11 C12 H12 117.2 . .
C13 C12 H12 117.2 . .
N2 C13 C12 122.09(15) . .
N2 C13 C14 120.98(16) . .
C12 C13 C14 116.88(16) . .
C13 C14 H14A 109.5 . .
C13 C14 H14B 109.5 . .
H14A C14 H14B 109.5 . .
C13 C14 H14C 109.5 . .
H14A C14 H14C 109.5 . .
H14B C14 H14C 109.5 . .
C11 C15 H15A 109.5 . .
C11 C15 H15B 109.5 . .
H15A C15 H15B 109.5 . .
C11 C15 H15C 109.5 . .
H15A C15 H15C 109.5 . .
H15B C15 H15C 109.5 . .
C35 C30 C31 120.47(16) . .
C35 C30 N2 122.03(15) . .
C31 C30 N2 117.48(15) . .
C32 C31 C30 118.86(18) . .
C32 C31 C36 119.81(18) . .
C30 C31 C36 121.32(17) . .
C33 C32 C31 120.79(19) . .
C33 C32 H32 119.6 . .
C31 C32 H32 119.6 . .
C34 C33 C32 119.99(19) . .
C34 C33 H33 120.0 . .
C32 C33 H33 120.0 . .
C33 C34 C35 121.1(2) . .
C33 C34 H34 119.5 . .
C35 C34 H34 119.5 . .
C30 C35 C34 118.70(18) . .
C30 C35 C37 121.48(16) . .
C34 C35 C37 119.82(18) . .
C31 C36 H36A 109.5 . .
C31 C36 H36B 109.5 . .
H36A C36 H36B 109.5 . .
C31 C36 H36C 109.5 . .
H36A C36 H36C 109.5 . .
H36B C36 H36C 109.5 . .
C35 C37 H37A 109.5 . .
C35 C37 H37B 109.5 . .
H37A C37 H37B 109.5 . .
C35 C37 H37C 109.5 . .
H37A C37 H37C 109.5 . .
H37B C37 H37C 109.5 . .
N5 C50 H50A 109.5 . .
N5 C50 H50B 109.5 . .
H50A C50 H50B 109.5 . .
N5 C50 H50C 109.5 . .
H50A C50 H50C 109.5 . .
H50B C50 H50C 109.5 . .
N5 C51 H51A 109.5 . .
N5 C51 H51B 109.5 . .
H51A C51 H51B 109.5 . .
N5 C51 H51C 109.5 . .
H51A C51 H51C 109.5 . .
H51B C51 H51C 109.5 . .

loop_
_geom_bond_atom_site_label_1
_geom_bond_atom_site_label_2
_geom_bond_distance
_geom_bond_site_symmetry_2
Zr1 N5 2.0685(13) 2_655
Zr1 N5 2.0685(13) .
Zr1 N1 2.2524(13) 2_655
Zr1 N1 2.2524(13) .
Zr1 N2 2.3737(12) .
Zr1 N2 2.3737(12) 2_655
N1 C11 1.350(2) .
N1 C1 1.465(2) .
N2 C13 1.333(2) .
N2 C30 1.441(2) .
N5 C50 1.442(2) .
N5 C51 1.451(2) .
C1 C1 1.533(4) 2_655
C1 C3 1.537(2) .
C1 H1 0.9800 .
C3 C4 1.539(3) .
C3 H3A 0.9700 .
C3 H3B 0.9700 .
C4 C4 1.505(7) 2_655
C4 H4A 0.9700 .
C4 H4B 0.9700 .
C11 C12 1.390(3) .
C11 C15 1.521(2) .
C12 C13 1.401(3) .
C12 H12 0.9300 .
C13 C14 1.514(2) .
C14 H14A 0.9600 .
C14 H14B 0.9600 .
C14 H14C 0.9600 .
C15 H15A 0.9600 .
C15 H15B 0.9600 .
C15 H15C 0.9600 .
C30 C35 1.397(2) .
C30 C31 1.403(2) .
C31 C32 1.398(3) .
C31 C36 1.505(3) .
C32 C33 1.377(3) .
C32 H32 0.9300 .
C33 C34 1.377(3) .
C33 H33 0.9300 .
C34 C35 1.400(3) .
C34 H34 0.9300 .
C35 C37 1.501(3) .
C36 H36A 0.9600 .
C36 H36B 0.9600 .
C36 H36C 0.9600 .
C37 H37A 0.9600 .
C37 H37B 0.9600 .
C37 H37C 0.9600 .
C50 H50A 0.9600 .
C50 H50B 0.9600 .
C50 H50C 0.9600 .
C51 H51A 0.9600 .
C51 H51B 0.9600 .
C51 H51C 0.9600 .

loop_
_geom_torsion_atom_site_label_1
_geom_torsion_atom_site_label_2
_geom_torsion_atom_site_label_3
_geom_torsion_atom_site_label_4
_geom_torsion
_geom_torsion_site_symmetry_1
_geom_torsion_site_symmetry_4
N5 Zr1 N1 C11 -120.01(12) 2_655 .
N5 Zr1 N1 C11 28.65(12) . .
N1 Zr1 N1 C11 166.74(15) 2_655 .
N2 Zr1 N1 C11 -58.74(12) . .
N2 Zr1 N1 C11 110.90(12) 2_655 .
N5 Zr1 N1 C1 85.50(14) 2_655 .
N5 Zr1 N1 C1 -125.84(13) . .
N1 Zr1 N1 C1 12.25(9) 2_655 .
N2 Zr1 N1 C1 146.77(13) . .
N2 Zr1 N1 C1 -43.59(14) 2_655 .
N5 Zr1 N2 C13 -170.68(13) 2_655 .
N5 Zr1 N2 C13 -45.06(13) . .
N1 Zr1 N2 C13 102.16(13) 2_655 .
N1 Zr1 N2 C13 47.38(12) . .
N2 Zr1 N2 C13 -107.44(12) 2_655 .
N5 Zr1 N2 C30 13.27(12) 2_655 .
N5 Zr1 N2 C30 138.89(12) . .
N1 Zr1 N2 C30 -73.89(13) 2_655 .
N1 Zr1 N2 C30 -128.67(13) . .
N2 Zr1 N2 C30 76.51(12) 2_655 .
N5 Zr1 N5 C50 28.35(14) 2_655 .
N1 Zr1 N5 C50 169.00(14) 2_655 .
N1 Zr1 N5 C50 -125.40(15) . .
N2 Zr1 N5 C50 -51.12(15) . .
N2 Zr1 N5 C50 110.61(16) 2_655 .
N5 Zr1 N5 C51 -158.02(14) 2_655 .
N1 Zr1 N5 C51 -17.38(17) 2_655 .
N1 Zr1 N5 C51 48.23(14) . .
N2 Zr1 N5 C51 122.50(14) . .
N2 Zr1 N5 C51 -75.76(13) 2_655 .
C11 N1 C1 C1 173.61(17) . 2_655
Zr1 N1 C1 C1 -32.5(2) . 2_655
C11 N1 C1 C3 53.0(2) . .
Zr1 N1 C1 C3 -153.08(14) . .
N1 C1 C3 C4 -175.10(18) . .
C1 C1 C3 C4 63.3(2) 2_655 .
C1 C3 C4 C4 -54.7(3) . 2_655
C1 N1 C11 C12 -161.14(17) . .
Zr1 N1 C11 C12 44.5(2) . .
C1 N1 C11 C15 19.1(2) . .
Zr1 N1 C11 C15 -135.24(15) . .
N1 C11 C12 C13 12.4(3) . .
C15 C11 C12 C13 -167.80(18) . .
C30 N2 C13 C12 158.61(16) . .
Zr1 N2 C13 C12 -17.8(2) . .
C30 N2 C13 C14 -18.7(2) . .
Zr1 N2 C13 C14 164.98(13) . .
C11 C12 C13 N2 -26.3(3) . .
C11 C12 C13 C14 151.11(18) . .
C13 N2 C30 C35 99.67(19) . .
Zr1 N2 C30 C35 -84.09(17) . .
C13 N2 C30 C31 -81.35(19) . .
Zr1 N2 C30 C31 94.89(16) . .
C35 C30 C31 C32 3.2(3) . .
N2 C30 C31 C32 -175.78(17) . .
C35 C30 C31 C36 -177.88(18) . .
N2 C30 C31 C36 3.1(3) . .
C30 C31 C32 C33 -0.6(3) . .
C36 C31 C32 C33 -179.5(2) . .
C31 C32 C33 C34 -2.0(4) . .
C32 C33 C34 C35 2.0(4) . .
C31 C30 C35 C34 -3.2(3) . .
N2 C30 C35 C34 175.78(17) . .
C31 C30 C35 C37 176.29(18) . .
N2 C30 C35 C37 -4.8(3) . .
C33 C34 C35 C30 0.5(3) . .
C33 C34 C35 C37 -178.9(2) . .
